data_1575094
loop_
_publ_author_name
'Huber, Alexander'
'Thiele, Tobias'
'Rex, Tobias'
'Daniliuc, Constantin'
'W&#xf6;lper, Christoph'
'Lorberg, Rick Y.'
'H&#xf6;fmann, Lea'
'Strassert, Cristian A.'
'Giese, Michael'
'Voskuhl, Jens'

_publ_section_title
;
 Steric pressure in heteropentacenes modulates the photophysical
 properties - a molecular design strategy for functional materials.
;
_journal_issue 34
_journal_name_full 'Chemical science'
_journal_page_first 15723
_journal_page_last 15733
_journal_paper_doi 10.1039/d5sc03028e
_journal_volume 16
_journal_year 2025
_chemical_formula_sum 'C22 H13 F2 N3 O2'
_chemical_formula_weight 389.35
_space_group_crystal_system monoclinic
_space_group_IT_number 15
_space_group_name_Hall '-C 2yc'
_space_group_name_H-M_alt 'C 1 2/c 1'
_atom_sites_solution_hydrogens geom
_atom_sites_solution_primary direct
_audit_creation_method 'APEX5 v2023.9-2'
_audit_update_record
;
2025-02-27 deposited with the CCDC.	2025-07-15 downloaded from the CCDC.
;
_cell_angle_alpha 90
_cell_angle_beta 124.734(2)
_cell_angle_gamma 90
_cell_formula_units_Z 8
_cell_length_a 30.5559(13)
_cell_length_b 6.7574(3)
_cell_length_c 21.5694(9)
_cell_measurement_reflns_used 7966
_cell_measurement_temperature 100.(2)
_cell_measurement_theta_max 66.3161
_cell_measurement_theta_min 3.5202
_cell_volume 3660.0(3)
_computing_cell_refinement 'SAINT V8.40B (Bruker AXS LLC, 2019)'
_computing_data_collection 'Bruker APEX4 v2021.4-0 Photon III'
_computing_data_reduction 'SAINT V8.40B (Bruker AXS LLC, 2019)'
_computing_molecular_graphics 'shelXle (C.B. Huebschle, rev 1242)'
_computing_publication_material 'SHELXT 2018/2 (Sheldrick, 2018)'
_computing_structure_refinement 'SHELXL-2018/3 (Sheldrick, 2018)'
_computing_structure_solution 'SHELXT 2018/2 (Sheldrick, 2018)'
_diffrn_ambient_temperature 100.(2)
_diffrn_detector_area_resol_mean 7.3910
_diffrn_measured_fraction_theta_full 0.993
_diffrn_measured_fraction_theta_max 0.993
_diffrn_measurement_device 'Bruker D8 Venture Photon III'
_diffrn_measurement_device_type 'single crystal diffractometer'
_diffrn_measurement_method 'phi/omega scans'
_diffrn_radiation_monochromator 'MX mirror'
_diffrn_radiation_probe x-ray
_diffrn_radiation_type CuK\a
_diffrn_radiation_wavelength 1.54178
_diffrn_reflns_av_R_equivalents 0.0818
_diffrn_reflns_av_unetI/netI 0.0464
_diffrn_reflns_limit_h_max 36
_diffrn_reflns_limit_h_min -35
_diffrn_reflns_limit_k_max 8
_diffrn_reflns_limit_k_min -8
_diffrn_reflns_limit_l_max 25
_diffrn_reflns_limit_l_min -25
_diffrn_reflns_number 27987
_diffrn_reflns_theta_full 66.75
_diffrn_reflns_theta_max 66.75
_diffrn_reflns_theta_min 4.16
_diffrn_source 'Cu ImS'
_diffrn_source_current 1.0
_diffrn_source_power 0.05
_diffrn_source_type 'micro focus tube'
_diffrn_source_voltage 50
_exptl_absorpt_coefficient_mu 0.898
_exptl_absorpt_correction_T_max 0.96
_exptl_absorpt_correction_T_min 0.60
_exptl_absorpt_correction_type multi-scan
_exptl_absorpt_process_details
;
Krause, L., Herbst-Irmer, R., Sheldrick, G. M., Stalke, D. (2015).
"Comparison of silver and molybdenum microfocus X-ray sources for
single-crystal structure determination"
J. Appl. Cryst. 48, 3-10. doi:10.1107/S1600576714022985
;
_exptl_crystal_colour yellow
_exptl_crystal_density_diffrn 1.413
_exptl_crystal_density_method 'not measured'
_exptl_crystal_description needle
_exptl_crystal_F_000 1600
_exptl_crystal_size_max 0.140
_exptl_crystal_size_mid 0.046
_exptl_crystal_size_min 0.042
_refine_diff_density_max 0.216
_refine_diff_density_min -0.377
_refine_ls_extinction_method none
_refine_ls_goodness_of_fit_ref 1.020
_refine_ls_hydrogen_treatment constr
_refine_ls_matrix_type full
_refine_ls_number_parameters 263
_refine_ls_number_reflns 3217
_refine_ls_number_restraints 0
_refine_ls_restrained_S_all 1.020
_refine_ls_R_factor_all 0.0619
_refine_ls_R_factor_gt 0.0480
_refine_ls_shift/su_max 0.000
_refine_ls_shift/su_mean 0.000
_refine_ls_structure_factor_coef Fsqd
_refine_ls_weighting_details 'w=1/[\s^2^(Fo^2^)+(0.0860P)^2^+1.3064P] where P=(Fo^2^+2Fc^2^)/3'
_refine_ls_weighting_scheme calc
_refine_ls_wR_factor_gt 0.1237
_refine_ls_wR_factor_ref 0.1368
_reflns_Friedel_coverage 0.000
_reflns_number_gt 2507
_reflns_number_total 3217
_reflns_threshold_expression 'I > 2\s(I)'
_cod_data_source_file d5sc03028e2.cif
_cod_data_source_block dan10717_4c
_cod_depositor_comments 'Adding full bibliography for 1575093--1575097.cif.'
_cod_database_code 1575094

loop_
_space_group_symop_operation_xyz
'x, y, z'
'-x, y, -z+1/2'
'x+1/2, y+1/2, z'
'-x+1/2, y+1/2, -z+1/2'
'-x, -y, -z'
'x, -y, z-1/2'
'-x+1/2, -y+1/2, -z'
'x+1/2, -y+1/2, z-1/2'

loop_
_atom_site_type_symbol
_atom_site_label
_atom_site_fract_x
_atom_site_fract_y
_atom_site_fract_z
_atom_site_U_iso_or_equiv
_atom_site_adp_type
_atom_site_calc_flag
_atom_site_refinement_flags_adp
_atom_site_refinement_flags_occupancy
_atom_site_refinement_flags_posn
_atom_site_occupancy
_atom_site_disorder_assembly
_atom_site_disorder_group
F F1 0.14703(4) 0.50335(16) 0.19508(6) 0.0349(3) Uani d . . . 1 . .
F F2 0.07614(4) 0.54602(18) 0.23154(6) 0.0388(3) Uani d . . . 1 . .
O O1 0.21383(5) 0.52123(18) 0.48947(7) 0.0259(3) Uani d . . . 1 . .
O O2 0.45008(5) 0.42684(19) 0.40736(8) 0.0319(3) Uani d . . . 1 . .
N N1 0.07903(6) 0.5491(3) 0.39769(10) 0.0377(4) Uani d . . . 1 . .
N N2 0.27025(7) 0.4180(3) 0.26314(9) 0.0365(4) Uani d . . . 1 . .
N N3 0.29147(6) 0.4817(2) 0.45881(8) 0.0247(3) Uani d . . . 1 . .
C C1 0.21894(7) 0.4885(2) 0.32320(10) 0.0234(4) Uani d . . . 1 . .
C C2 0.16412(7) 0.5090(2) 0.26751(10) 0.0257(4) Uani d . . . 1 . .
C C3 0.12839(7) 0.5298(3) 0.28555(10) 0.0275(4) Uani d . . . 1 . .
C C4 0.14616(7) 0.5311(2) 0.36127(10) 0.0239(4) Uani d . . . 1 . .
C C5 0.20035(7) 0.5158(2) 0.41718(10) 0.0216(4) Uani d . . . 1 . .
C C6 0.23814(7) 0.4954(2) 0.39980(10) 0.0211(4) Uani d . . . 1 . .
C C7 0.10897(7) 0.5436(3) 0.38140(10) 0.0278(4) Uani d . . . 1 . .
C C8 0.25050(7) 0.4521(3) 0.29412(10) 0.0267(4) Uani d . . . 1 . .
C C11 0.35919(7) 0.4660(2) 0.59539(10) 0.0236(4) Uani d . . . 1 . .
H H11 0.386576 0.453341 0.587376 0.028000 Uiso calc U . R 1 . .
C C12 0.30632(7) 0.4821(2) 0.53386(10) 0.0208(4) Uani d . . . 1 . .
C C13 0.26746(7) 0.5006(2) 0.54826(10) 0.0210(4) Uani d . . . 1 . .
C C14 0.27992(7) 0.5034(2) 0.62042(10) 0.0215(4) Uani d . . . 1 . .
H H14 0.252522 0.516509 0.628407 0.026000 Uiso calc U . R 1 . .
C C15 0.33291(7) 0.4868(2) 0.68180(10) 0.0241(4) Uani d . . . 1 . .
H H15 0.342079 0.488145 0.731929 0.029000 Uiso calc U . R 1 . .
C C16 0.37204(7) 0.4682(3) 0.66823(10) 0.0258(4) Uani d . . . 1 . .
H H16 0.408275 0.456915 0.709644 0.031000 Uiso calc U . R 1 . .
C C21 0.33287(7) 0.4719(3) 0.44601(10) 0.0232(4) Uani d . . . 1 . .
C C22 0.35079(7) 0.6438(3) 0.43263(10) 0.0259(4) Uani d . . . 1 . .
H H22 0.336099 0.767851 0.432454 0.031000 Uiso calc U . R 1 . .
C C23 0.39034(7) 0.6351(3) 0.41941(10) 0.0266(4) Uani d . . . 1 . .
H H23 0.402395 0.752627 0.409435 0.032000 Uiso calc U . R 1 . .
C C24 0.41200(7) 0.4529(3) 0.42095(10) 0.0253(4) Uani d . . . 1 . .
C C25 0.39554(6) 0.2815(3) 0.43795(9) 0.0261(4) Uani d . . . 1 . .
H H25 0.411579 0.158045 0.441102 0.031000 Uiso calc U . R 1 . .
C C26 0.35595(6) 0.2910(3) 0.45019(9) 0.0251(4) Uani d . . . 1 . .
H H26 0.344493 0.174080 0.461449 0.030000 Uiso calc U . R 1 . .
C C27 0.46744(7) 0.5974(3) 0.38743(11) 0.0325(4) Uani d . . . 1 . .
H H27A 0.484959 0.693100 0.429708 0.039000 Uiso calc U . R 1 . .
H H27B 0.436692 0.663463 0.342679 0.039000 Uiso calc U . R 1 . .
C C28 0.50629(8) 0.5258(4) 0.37025(12) 0.0415(5) Uani d . . . 1 . .
H H28A 0.536762 0.462635 0.415202 0.062000 Uiso calc U . R 1 . .
H H28B 0.518698 0.638393 0.355559 0.062000 Uiso calc U . R 1 . .
H H28C 0.488601 0.429783 0.328840 0.062000 Uiso calc U . R 1 . .

loop_
_atom_site_aniso_label
_atom_site_aniso_U_11
_atom_site_aniso_U_22
_atom_site_aniso_U_33
_atom_site_aniso_U_12
_atom_site_aniso_U_13
_atom_site_aniso_U_23
F1 0.0390(6) 0.0402(7) 0.0190(6) -0.0013(4) 0.0127(5) -0.0007(4)
F2 0.0253(5) 0.0491(7) 0.0285(6) 0.0018(5) 0.0073(5) 0.0027(5)
O1 0.0199(6) 0.0385(7) 0.0199(7) 0.0019(5) 0.0117(5) 0.0014(5)
O2 0.0281(6) 0.0383(8) 0.0392(8) 0.0019(5) 0.0251(6) 0.0009(6)
N1 0.0271(8) 0.0420(10) 0.0461(11) 0.0030(7) 0.0221(8) 0.0042(8)
N2 0.0444(9) 0.0413(10) 0.0291(9) 0.0011(7) 0.0241(8) -0.0008(7)
N3 0.0214(7) 0.0326(8) 0.0219(8) 0.0008(6) 0.0135(6) 0.0011(6)
C1 0.0283(9) 0.0168(8) 0.0266(10) -0.0013(6) 0.0166(8) 0.0008(6)
C2 0.0333(9) 0.0200(9) 0.0198(9) -0.0020(6) 0.0129(8) -0.0007(6)
C3 0.0224(8) 0.0250(9) 0.0256(10) -0.0007(7) 0.0081(8) 0.0006(7)
C4 0.0231(8) 0.0180(8) 0.0287(10) -0.0006(6) 0.0137(8) 0.0017(7)
C5 0.0251(9) 0.0179(8) 0.0224(9) -0.0009(6) 0.0139(8) 0.0001(6)
C6 0.0240(8) 0.0156(8) 0.0232(9) -0.0002(6) 0.0131(8) 0.0006(6)
C7 0.0226(8) 0.0249(9) 0.0289(10) 0.0007(7) 0.0106(8) 0.0034(7)
C8 0.0347(9) 0.0234(9) 0.0228(9) -0.0001(7) 0.0169(8) 0.0003(7)
C11 0.0219(8) 0.0239(9) 0.0277(10) 0.0001(6) 0.0157(8) 0.0000(7)
C12 0.0227(8) 0.0186(8) 0.0238(9) -0.0007(6) 0.0149(7) -0.0005(6)
C13 0.0190(8) 0.0181(8) 0.0245(9) -0.0002(6) 0.0115(7) 0.0007(6)
C14 0.0258(8) 0.0169(8) 0.0264(9) -0.0009(6) 0.0176(8) -0.0006(6)
C15 0.0283(9) 0.0203(8) 0.0231(9) -0.0015(6) 0.0143(8) -0.0010(6)
C16 0.0230(8) 0.0250(9) 0.0252(10) -0.0003(6) 0.0112(8) 0.0001(7)
C21 0.0216(8) 0.0302(9) 0.0209(9) -0.0004(7) 0.0141(7) -0.0011(7)
C22 0.0270(8) 0.0244(9) 0.0290(9) 0.0026(7) 0.0175(8) 0.0001(7)
C23 0.0273(8) 0.0255(9) 0.0299(10) -0.0017(7) 0.0181(8) 0.0016(7)
C24 0.0218(8) 0.0338(10) 0.0235(9) 0.0006(7) 0.0148(7) -0.0016(7)
C25 0.0260(8) 0.0255(9) 0.0273(9) 0.0023(7) 0.0154(8) -0.0026(7)
C26 0.0248(8) 0.0238(9) 0.0254(9) -0.0017(6) 0.0136(7) 0.0000(7)
C27 0.0238(8) 0.0461(11) 0.0297(10) -0.0025(8) 0.0164(8) 0.0030(8)
C28 0.0240(9) 0.0694(15) 0.0355(11) 0.0036(9) 0.0195(9) 0.0066(10)

loop_
_atom_type_symbol
_atom_type_description
_atom_type_scat_dispersion_real
_atom_type_scat_dispersion_imag
_atom_type_scat_source
C C 0.0181 0.0091 'International Tables Vol C Tables 4.2.6.8 and 6.1.1.4'
H H 0.0000 0.0000 'International Tables Vol C Tables 4.2.6.8 and 6.1.1.4'
F F 0.0727 0.0534 'International Tables Vol C Tables 4.2.6.8 and 6.1.1.4'
N N 0.0311 0.0180 'International Tables Vol C Tables 4.2.6.8 and 6.1.1.4'
O O 0.0492 0.0322 'International Tables Vol C Tables 4.2.6.8 and 6.1.1.4'

loop_
_geom_angle_atom_site_label_1
_geom_angle_atom_site_label_2
_geom_angle_atom_site_label_3
_geom_angle_site_symmetry_1
_geom_angle_site_symmetry_3
_geom_angle
_geom_angle_publ_flag
C5 O1 C13 . . 117.93(13) ?
C24 O2 C27 . . 117.86(14) ?
C6 N3 C12 . . 119.66(14) ?
C6 N3 C21 . . 121.88(15) ?
C12 N3 C21 . . 118.45(14) ?
C6 C1 C2 . . 119.85(16) ?
C6 C1 C8 . . 125.72(16) ?
C2 C1 C8 . . 114.37(16) ?
F1 C2 C3 . . 119.69(16) ?
F1 C2 C1 . . 118.53(16) ?
C3 C2 C1 . . 121.76(17) ?
F2 C3 C2 . . 120.83(17) ?
F2 C3 C4 . . 119.51(16) ?
C2 C3 C4 . . 119.65(16) ?
C5 C4 C3 . . 119.43(16) ?
C5 C4 C7 . . 120.03(16) ?
C3 C4 C7 . . 120.52(15) ?
O1 C5 C4 . . 115.04(15) ?
O1 C5 C6 . . 123.08(16) ?
C4 C5 C6 . . 121.88(17) ?
N3 C6 C1 . . 124.25(16) ?
N3 C6 C5 . . 118.37(16) ?
C1 C6 C5 . . 117.38(16) ?
N1 C7 C4 . . 178.44(19) ?
N2 C8 C1 . . 172.1(2) ?
C16 C11 C12 . . 120.35(15) ?
C16 C11 H11 . . 119.800000 ?
C12 C11 H11 . . 119.800000 ?
C11 C12 C13 . . 117.88(16) ?
C11 C12 N3 . . 122.23(15) ?
C13 C12 N3 . . 119.89(16) ?
C14 C13 C12 . . 122.12(16) ?
C14 C13 O1 . . 116.85(15) ?
C12 C13 O1 . . 121.02(16) ?
C13 C14 C15 . . 119.74(15) ?
C13 C14 H14 . . 120.100000 ?
C15 C14 H14 . . 120.100000 ?
C16 C15 C14 . . 118.72(16) ?
C16 C15 H15 . . 120.600000 ?
C14 C15 H15 . . 120.600000 ?
C11 C16 C15 . . 121.19(16) ?
C11 C16 H16 . . 119.400000 ?
C15 C16 H16 . . 119.400000 ?
C22 C21 C26 . . 120.42(15) ?
C22 C21 N3 . . 119.76(15) ?
C26 C21 N3 . . 119.77(15) ?
C21 C22 C23 . . 120.05(16) ?
C21 C22 H22 . . 120.000000 ?
C23 C22 H22 . . 120.000000 ?
C24 C23 C22 . . 119.31(16) ?
C24 C23 H23 . . 120.300000 ?
C22 C23 H23 . . 120.300000 ?
O2 C24 C23 . . 124.23(16) ?
O2 C24 C25 . . 115.43(15) ?
C23 C24 C25 . . 120.34(15) ?
C26 C25 C24 . . 119.96(16) ?
C26 C25 H25 . . 120.000000 ?
C24 C25 H25 . . 120.000000 ?
C25 C26 C21 . . 119.82(16) ?
C25 C26 H26 . . 120.100000 ?
C21 C26 H26 . . 120.100000 ?
O2 C27 C28 . . 107.01(16) ?
O2 C27 H27A . . 110.300000 ?
C28 C27 H27A . . 110.300000 ?
O2 C27 H27B . . 110.300000 ?
C28 C27 H27B . . 110.300000 ?
H27A C27 H27B . . 108.600000 ?
C27 C28 H28A . . 109.500000 ?
C27 C28 H28B . . 109.500000 ?
H28A C28 H28B . . 109.500000 ?
C27 C28 H28C . . 109.500000 ?
H28A C28 H28C . . 109.500000 ?
H28B C28 H28C . . 109.500000 ?

loop_
_geom_bond_atom_site_label_1
_geom_bond_atom_site_label_2
_geom_bond_site_symmetry_2
_geom_bond_distance
_geom_bond_publ_flag
F1 C2 . 1.336(2) ?
F2 C3 . 1.341(2) ?
O1 C5 . 1.368(2) ?
O1 C13 . 1.395(2) ?
O2 C24 . 1.364(2) ?
O2 C27 . 1.433(2) ?
N1 C7 . 1.152(2) ?
N2 C8 . 1.150(2) ?
N3 C6 . 1.386(2) ?
N3 C12 . 1.411(2) ?
N3 C21 . 1.442(2) ?
C1 C6 . 1.404(3) ?
C1 C2 . 1.406(3) ?
C1 C8 . 1.440(2) ?
C2 C3 . 1.359(3) ?
C3 C4 . 1.397(3) ?
C4 C5 . 1.390(2) ?
C4 C7 . 1.432(2) ?
C5 C6 . 1.409(2) ?
C11 C16 . 1.385(3) ?
C11 C12 . 1.393(2) ?
C11 H11 . 0.950000 ?
C12 C13 . 1.394(2) ?
C13 C14 . 1.376(2) ?
C14 C15 . 1.394(2) ?
C14 H14 . 0.950000 ?
C15 C16 . 1.389(3) ?
C15 H15 . 0.950000 ?
C16 H16 . 0.950000 ?
C21 C22 . 1.383(2) ?
C21 C26 . 1.388(2) ?
C22 C23 . 1.392(2) ?
C22 H22 . 0.950000 ?
C23 C24 . 1.389(2) ?
C23 H23 . 0.950000 ?
C24 C25 . 1.393(2) ?
C25 C26 . 1.379(2) ?
C25 H25 . 0.950000 ?
C26 H26 . 0.950000 ?
C27 C28 . 1.511(3) ?
C27 H27A . 0.990000 ?
C27 H27B . 0.990000 ?
C28 H28A . 0.980000 ?
C28 H28B . 0.980000 ?
C28 H28C . 0.980000 ?

loop_
_geom_torsion_atom_site_label_1
_geom_torsion_atom_site_label_2
_geom_torsion_atom_site_label_3
_geom_torsion_atom_site_label_4
_geom_torsion_site_symmetry_1
_geom_torsion_site_symmetry_2
_geom_torsion_site_symmetry_3
_geom_torsion_site_symmetry_4
_geom_torsion
_geom_torsion_publ_flag
C6 C1 C2 F1 . . . . 179.49(14) ?
C8 C1 C2 F1 . . . . -3.2(2) ?
C6 C1 C2 C3 . . . . -2.0(2) ?
C8 C1 C2 C3 . . . . 175.24(16) ?
F1 C2 C3 F2 . . . . -0.4(2) ?
C1 C2 C3 F2 . . . . -178.90(15) ?
F1 C2 C3 C4 . . . . 178.49(14) ?
C1 C2 C3 C4 . . . . 0.0(3) ?
F2 C3 C4 C5 . . . . -179.51(14) ?
C2 C3 C4 C5 . . . . 1.5(2) ?
F2 C3 C4 C7 . . . . 1.8(2) ?
C2 C3 C4 C7 . . . . -177.12(16) ?
C13 O1 C5 C4 . . . . 178.10(13) ?
C13 O1 C5 C6 . . . . -1.6(2) ?
C3 C4 C5 O1 . . . . 179.10(14) ?
C7 C4 C5 O1 . . . . -2.2(2) ?
C3 C4 C5 C6 . . . . -1.2(2) ?
C7 C4 C5 C6 . . . . 177.51(15) ?
C12 N3 C6 C1 . . . . -177.39(15) ?
C21 N3 C6 C1 . . . . 4.2(2) ?
C12 N3 C6 C5 . . . . 2.0(2) ?
C21 N3 C6 C5 . . . . -176.41(15) ?
C2 C1 C6 N3 . . . . -178.30(15) ?
C8 C1 C6 N3 . . . . 4.8(3) ?
C2 C1 C6 C5 . . . . 2.3(2) ?
C8 C1 C6 C5 . . . . -174.59(15) ?
O1 C5 C6 N3 . . . . -0.5(2) ?
C4 C5 C6 N3 . . . . 179.81(15) ?
O1 C5 C6 C1 . . . . 178.93(14) ?
C4 C5 C6 C1 . . . . -0.8(2) ?
C16 C11 C12 C13 . . . . 0.1(2) ?
C16 C11 C12 N3 . . . . 179.61(15) ?
C6 N3 C12 C11 . . . . 179.09(15) ?
C21 N3 C12 C11 . . . . -2.5(2) ?
C6 N3 C12 C13 . . . . -1.4(2) ?
C21 N3 C12 C13 . . . . 177.07(14) ?
C11 C12 C13 C14 . . . . 0.1(2) ?
N3 C12 C13 C14 . . . . -179.49(14) ?
C11 C12 C13 O1 . . . . 178.76(14) ?
N3 C12 C13 O1 . . . . -0.8(2) ?
C5 O1 C13 C14 . . . . -178.99(14) ?
C5 O1 C13 C12 . . . . 2.3(2) ?
C12 C13 C14 C15 . . . . -0.2(2) ?
O1 C13 C14 C15 . . . . -178.92(14) ?
C13 C14 C15 C16 . . . . 0.2(2) ?
C12 C11 C16 C15 . . . . -0.1(3) ?
C14 C15 C16 C11 . . . . 0.0(2) ?
C6 N3 C21 C22 . . . . 81.3(2) ?
C12 N3 C21 C22 . . . . -97.12(19) ?
C6 N3 C21 C26 . . . . -101.29(19) ?
C12 N3 C21 C26 . . . . 80.3(2) ?
C26 C21 C22 C23 . . . . 3.3(3) ?
N3 C21 C22 C23 . . . . -179.30(15) ?
C21 C22 C23 C24 . . . . -1.0(3) ?
C27 O2 C24 C23 . . . . -2.4(2) ?
C27 O2 C24 C25 . . . . 178.23(15) ?
C22 C23 C24 O2 . . . . 178.65(16) ?
C22 C23 C24 C25 . . . . -2.1(3) ?
O2 C24 C25 C26 . . . . -177.89(15) ?
C23 C24 C25 C26 . . . . 2.8(3) ?
C24 C25 C26 C21 . . . . -0.4(3) ?
C22 C21 C26 C25 . . . . -2.6(3) ?
N3 C21 C26 C25 . . . . 179.99(15) ?
C24 O2 C27 C28 . . . . -176.09(15) ?
